data_4331713
loop_
_publ_author_name
'Fir, Barbara'
'Whalen, J. Marc'
'Mercier, H\'el\`ene P. A.'
'Dixon, David A.'
'Schrobilgen, Gary J.'

_publ_section_title
;
 Syntheses of [F5TeNH3][AsF6], [F5TeN(H)Xe][AsF6], and F5TeNF2and
 Characterization by Multi-NMR and Raman Spectroscopy and by Electronic
 Structure Calculations:&#x00A0; The X-ray Crystal Structures of \a- and
 \b-F5TeNH2, [F5TeNH3][AsF6], and [F5TeN(H)Xe][AsF6]
;
_journal_issue 5
_journal_name_full 'Inorganic Chemistry'
_journal_page_first 1978
_journal_page_last 1996
_journal_paper_doi 10.1021/ic051451t
_journal_volume 45
_journal_year 2006
_chemical_formula_sum 'F5 H2 N Te'
_chemical_formula_weight 238.63
_chemical_name_systematic
; 
 ? 
;
_space_group_IT_number 217
_symmetry_space_group_name_Hall 'I -4 2 3'
_symmetry_space_group_name_H-M 'I -4 3 m'
_atom_sites_solution_hydrogens geom
_atom_sites_solution_primary direct
_atom_sites_solution_secondary difmap
_audit_creation_method SHELXL-97
_cell_angle_alpha 90.00
_cell_angle_beta 90.00
_cell_angle_gamma 90.00
_cell_formula_units_Z 2
_cell_length_a 6.404(5)
_cell_length_b 6.404(5)
_cell_length_c 6.404(5)
_cell_measurement_temperature 268(2)
_cell_volume 262.6(4)
_computing_structure_refinement 'SHELXL-97 (Sheldrick, 1997)'
_computing_structure_solution 'SHELXS-97 (Sheldrick, 1990)'
_diffrn_ambient_temperature 268(2)
_diffrn_measured_fraction_theta_full 1.000
_diffrn_measured_fraction_theta_max 1.000
_diffrn_radiation_monochromator graphite
_diffrn_radiation_source 'fine-focus sealed tube'
_diffrn_radiation_type MoK\a
_diffrn_radiation_wavelength 0.71073
_diffrn_reflns_av_R_equivalents 0.0348
_diffrn_reflns_av_sigmaI/netI 0.0101
_diffrn_reflns_limit_h_max 8
_diffrn_reflns_limit_h_min -7
_diffrn_reflns_limit_k_max 8
_diffrn_reflns_limit_k_min -8
_diffrn_reflns_limit_l_max 8
_diffrn_reflns_limit_l_min -8
_diffrn_reflns_number 1202
_diffrn_reflns_theta_full 27.23
_diffrn_reflns_theta_max 27.23
_diffrn_reflns_theta_min 4.50
_exptl_absorpt_coefficient_mu 5.665
_exptl_crystal_density_diffrn 3.018
_exptl_crystal_density_method 'not measured'
_exptl_crystal_F_000 212
_refine_diff_density_max 0.382
_refine_diff_density_min -0.310
_refine_diff_density_rms 0.101
_refine_ls_abs_structure_details 'Flack H D (1983), Acta Cryst. A39, 876-881'
_refine_ls_abs_structure_Flack -1(8)
_refine_ls_extinction_coef 0.000(10)
_refine_ls_extinction_expression Fc^*^=kFc[1+0.001xFc^2^\l^3^/sin(2\q)]^-1/4^
_refine_ls_extinction_method SHELXL
_refine_ls_goodness_of_fit_ref 0.905
_refine_ls_hydrogen_treatment mixed
_refine_ls_matrix_type full
_refine_ls_number_parameters 7
_refine_ls_number_reflns 72
_refine_ls_number_restraints 0
_refine_ls_restrained_S_all 0.905
_refine_ls_R_factor_all 0.0318
_refine_ls_R_factor_gt 0.0317
_refine_ls_shift/su_max 0.347
_refine_ls_shift/su_mean 0.104
_refine_ls_structure_factor_coef Fsqd
_refine_ls_weighting_details 'calc w=1/[\s^2^(Fo^2^)+(0.1000P)^2^+0.0000P] where P=(Fo^2^+2Fc^2^)/3'
_refine_ls_weighting_scheme calc
_refine_ls_wR_factor_gt 0.0993
_refine_ls_wR_factor_ref 0.0993
_reflns_number_gt 71
_reflns_number_total 72
_reflns_threshold_expression >2sigma(I)
_cod_data_source_file ic051451tsup1.cif
_cod_data_source_block betaF5TeNH2
_cod_original_formula_sum 'H2 F5 N Te'
_cod_database_code 4331713

loop_
_symmetry_equiv_pos_as_xyz
'x, y, z'
'-x, -y, z'
'-x, y, -z'
'x, -y, -z'
'z, x, y'
'z, -x, -y'
'-z, -x, y'
'-z, x, -y'
'y, z, x'
'-y, z, -x'
'y, -z, -x'
'-y, -z, x'
'y, x, z'
'-y, -x, z'
'y, -x, -z'
'-y, x, -z'
'x, z, y'
'-x, z, -y'
'-x, -z, y'
'x, -z, -y'
'z, y, x'
'z, -y, -x'
'-z, y, -x'
'-z, -y, x'
'x+1/2, y+1/2, z+1/2'
'-x+1/2, -y+1/2, z+1/2'
'-x+1/2, y+1/2, -z+1/2'
'x+1/2, -y+1/2, -z+1/2'
'z+1/2, x+1/2, y+1/2'
'z+1/2, -x+1/2, -y+1/2'
'-z+1/2, -x+1/2, y+1/2'
'-z+1/2, x+1/2, -y+1/2'
'y+1/2, z+1/2, x+1/2'
'-y+1/2, z+1/2, -x+1/2'
'y+1/2, -z+1/2, -x+1/2'
'-y+1/2, -z+1/2, x+1/2'
'y+1/2, x+1/2, z+1/2'
'-y+1/2, -x+1/2, z+1/2'
'y+1/2, -x+1/2, -z+1/2'
'-y+1/2, x+1/2, -z+1/2'
'x+1/2, z+1/2, y+1/2'
'-x+1/2, z+1/2, -y+1/2'
'-x+1/2, -z+1/2, y+1/2'
'x+1/2, -z+1/2, -y+1/2'
'z+1/2, y+1/2, x+1/2'
'z+1/2, -y+1/2, -x+1/2'
'-z+1/2, y+1/2, -x+1/2'
'-z+1/2, -y+1/2, x+1/2'

loop_
_atom_site_label
_atom_site_type_symbol
_atom_site_fract_x
_atom_site_fract_y
_atom_site_fract_z
_atom_site_U_iso_or_equiv
_atom_site_adp_type
_atom_site_occupancy
_atom_site_symmetry_multiplicity
_atom_site_calc_flag
_atom_site_refinement_flags
Te1 Te 0.0000 0.0000 0.0000 0.0985(9) Uani 1 24 d S
F/N F 0.0000 0.285(3) 0.0000 0.284(13) Uani 0.83 4 d SP
N/F N 0.0000 0.285(3) 0.0000 0.284(13) Uani 0.17 4 d SP

loop_
_atom_site_aniso_label
_atom_site_aniso_U_11
_atom_site_aniso_U_22
_atom_site_aniso_U_33
_atom_site_aniso_U_23
_atom_site_aniso_U_13
_atom_site_aniso_U_12
Te1 0.0985(9) 0.0985(9) 0.0985(9) 0.000 0.000 0.000
F/N 0.38(2) 0.096(8) 0.38(2) 0.000 0.0(5) 0.000
N/F 0.38(2) 0.096(8) 0.38(2) 0.000 0.0(5) 0.000

loop_
_atom_type_symbol
_atom_type_description
_atom_type_scat_dispersion_real
_atom_type_scat_dispersion_imag
_atom_type_scat_source
N N 0.0061 0.0033 'International Tables Vol C Tables 4.2.6.8 and 6.1.1.4'
H H 0.0000 0.0000 'International Tables Vol C Tables 4.2.6.8 and 6.1.1.4'
F F 0.0171 0.0103 'International Tables Vol C Tables 4.2.6.8 and 6.1.1.4'
Te Te -0.5308 1.6751 'International Tables Vol C Tables 4.2.6.8 and 6.1.1.4'

loop_
_geom_angle_atom_site_label_1
_geom_angle_atom_site_label_2
_geom_angle_atom_site_label_3
_geom_angle
_geom_angle_site_symmetry_1
_geom_angle_site_symmetry_3
F/N Te1 N/F 90.0 . 10
F/N Te1 F/N 180.000(1) . 2
N/F Te1 F/N 90.000(1) 10 2
F/N Te1 F/N 90.000(1) . 5
N/F Te1 F/N 90.000(1) 10 5
F/N Te1 F/N 90.000(1) 2 5
F/N Te1 F/N 90.000(1) . 6
N/F Te1 F/N 90.000(1) 10 6
F/N Te1 F/N 90.000(1) 2 6
F/N Te1 F/N 180.000(1) 5 6
F/N Te1 F/N 90.0 . 9
N/F Te1 F/N 180.0 10 9
F/N Te1 F/N 90.0 2 9
F/N Te1 F/N 90.0 5 9
F/N Te1 F/N 90.0 6 9
F/N Te1 F/N 90.0 . 10
N/F Te1 F/N 0.0 10 10
F/N Te1 F/N 90.0 2 10
F/N Te1 F/N 90.0 5 10
F/N Te1 F/N 90.0 6 10
F/N Te1 F/N 180.0 9 10
F/N Te1 N/F 180.000(1) . 2
N/F Te1 N/F 90.000(1) 10 2
F/N Te1 N/F 0.000(1) 2 2
F/N Te1 N/F 90.0 5 2
F/N Te1 N/F 90.0 6 2
F/N Te1 N/F 90.000(1) 9 2
F/N Te1 N/F 90.000(1) 10 2
F/N Te1 N/F 90.000(1) . 5
N/F Te1 N/F 90.000(1) 10 5
F/N Te1 N/F 90.000(1) 2 5
F/N Te1 N/F 0.000(1) 5 5
F/N Te1 N/F 180.000(1) 6 5
F/N Te1 N/F 90.000(1) 9 5
F/N Te1 N/F 90.000(1) 10 5
N/F Te1 N/F 90.000(1) 2 5
F/N Te1 N/F 90.000(1) . 6
N/F Te1 N/F 90.000(1) 10 6
F/N Te1 N/F 90.000(1) 2 6
F/N Te1 N/F 180.000(1) 5 6
F/N Te1 N/F 0.000(1) 6 6
F/N Te1 N/F 90.000(1) 9 6
F/N Te1 N/F 90.000(1) 10 6
N/F Te1 N/F 90.000(1) 2 6
N/F Te1 N/F 180.000(1) 5 6
F/N Te1 N/F 90.0 . 9
N/F Te1 N/F 180.0 10 9
F/N Te1 N/F 90.0 2 9
F/N Te1 N/F 90.0 5 9
F/N Te1 N/F 90.0 6 9
F/N Te1 N/F 0.0 9 9
F/N Te1 N/F 180.0 10 9
N/F Te1 N/F 90.0 2 9
N/F Te1 N/F 90.0 5 9
N/F Te1 N/F 90.0 6 9

loop_
_geom_bond_atom_site_label_1
_geom_bond_atom_site_label_2
_geom_bond_distance
_geom_bond_site_symmetry_2
Te1 F/N 1.822(17) .
Te1 N/F 1.822(17) 10
Te1 F/N 1.822(17) 2
Te1 F/N 1.822(17) 5
Te1 F/N 1.822(17) 6
Te1 F/N 1.822(17) 9
Te1 F/N 1.822(17) 10
Te1 N/F 1.822(17) 2
Te1 N/F 1.822(17) 5
Te1 N/F 1.822(17) 6
Te1 N/F 1.822(17) 9
